data_4065594
loop_
_publ_author_name
'Hopmann, Kathrin H.'
'Stuurman, Nomampondomise F.'
'Muller, Alfred'
'Conradie, Jeanet'

_publ_section_title
;
 Substitution and Isomerization of Asymmetric \b-Diketonato Rhodium(I)
 Complexes: A Crystallographic and Computational Study
;
_journal_issue 11
_journal_name_full Organometallics
_journal_page_first 2446
_journal_paper_doi 10.1021/om1000138
_journal_volume 29
_journal_year 2010
_chemical_formula_moiety 'C30 H26 O3 P Rh'
_chemical_formula_sum 'C30 H26 O3 P Rh'
_chemical_formula_weight 568.39
_space_group_IT_number 2
_symmetry_cell_setting triclinic
_symmetry_space_group_name_Hall '-P 1'
_symmetry_space_group_name_H-M 'P -1'
_audit_creation_date 2006-12-14T17:41:43-00:00
_audit_creation_method 'WinGX routine CIF_UPDATE'
_cell_angle_alpha 90.051(2)
_cell_angle_beta 94.536(2)
_cell_angle_gamma 104.963(2)
_cell_formula_units_Z 4
_cell_length_a 8.9967(3)
_cell_length_b 15.7725(5)
_cell_length_c 19.3044(7)
_cell_measurement_reflns_used 8069
_cell_measurement_temperature 293(2)
_cell_measurement_theta_max 27.22
_cell_measurement_theta_min 2.38
_cell_volume 2637.49(16)
_computing_cell_refinement 'SAINT-Plus (Bruker, 2004)'
_computing_data_collection 'Apex2 (Bruker, 2005)'
_computing_data_reduction 'SAINT-Plus and XPREP (Bruker, 2004)'
_computing_molecular_graphics 'DIAMOND (Brandenburg & Putz, 2005)'
_computing_publication_material 'WinGX (Farrugia, 1999)'
_computing_structure_refinement 'SHELXL-97 (Sheldrick, 1997)'
_computing_structure_solution 'SIR97 (Altomare et al., 1999)'
_diffrn_ambient_temperature 293(2)
_diffrn_detector_area_resol_mean 512
_diffrn_measured_fraction_theta_full 0.998
_diffrn_measured_fraction_theta_max 0.998
_diffrn_measurement_device_type
;
        Bruker X8 ApexII 4K Kappa CCD
;
_diffrn_measurement_method '\w & \f'
_diffrn_radiation_monochromator graphite
_diffrn_radiation_type MoK\a
_diffrn_radiation_wavelength 0.71073
_diffrn_reflns_av_R_equivalents 0.0408
_diffrn_reflns_limit_h_max 12
_diffrn_reflns_limit_h_min -12
_diffrn_reflns_limit_k_max 21
_diffrn_reflns_limit_k_min -21
_diffrn_reflns_limit_l_max 25
_diffrn_reflns_limit_l_min -25
_diffrn_reflns_number 64974
_diffrn_reflns_theta_full 28.37
_diffrn_reflns_theta_max 28.37
_diffrn_reflns_theta_min 1.06
_diffrn_standards_decay_% 0
_diffrn_standards_interval_count 0
_diffrn_standards_interval_time 0
_diffrn_standards_number 0
_exptl_absorpt_coefficient_mu 0.737
_exptl_absorpt_correction_T_max 0.9641
_exptl_absorpt_correction_T_min 0.8488
_exptl_absorpt_correction_type multi-scan
_exptl_absorpt_process_details
;
        SADABS (Bruker, 2004)
;
_exptl_crystal_colour yellow
_exptl_crystal_density_diffrn 1.431
_exptl_crystal_density_method 'not measured'
_exptl_crystal_description plate
_exptl_crystal_F_000 1160
_exptl_crystal_size_max 0.23
_exptl_crystal_size_mid 0.12
_exptl_crystal_size_min 0.05
_refine_diff_density_max 1.88
_refine_diff_density_min -0.788
_refine_diff_density_rms 0.073
_refine_ls_extinction_method none
_refine_ls_goodness_of_fit_ref 1.06
_refine_ls_hydrogen_treatment constr
_refine_ls_matrix_type full
_refine_ls_number_parameters 651
_refine_ls_number_reflns 13157
_refine_ls_number_restraints 79
_refine_ls_restrained_S_all 1.07
_refine_ls_R_factor_gt 0.0436
_refine_ls_shift/su_max 0.001
_refine_ls_shift/su_mean 0
_refine_ls_structure_factor_coef Fsqd
_refine_ls_weighting_details 'calc w=1/[\s^2^(Fo^2^)+(0.0433P)^2^+3.2748P] where P=(Fo^2^+2Fc^2^)/3'
_refine_ls_weighting_scheme calc
_refine_ls_wR_factor_ref 0.1192
_reflns_number_gt 9695
_reflns_number_total 13157
_reflns_threshold_expression >2sigma(I)
_cod_data_source_file om1000138_si_002.cif
_cod_data_source_block 5fjc1_0m
_cod_original_cell_volume 2637.48(15)
_cod_original_sg_symbol_H-M P-1
_cod_database_code 4065594

loop_
_symmetry_equiv_pos_as_xyz
'x, y, z'
'-x, -y, -z'

loop_
_atom_site_label
_atom_site_type_symbol
_atom_site_fract_x
_atom_site_fract_y
_atom_site_fract_z
_atom_site_U_iso_or_equiv
_atom_site_adp_type
_atom_site_occupancy
_atom_site_calc_flag
_atom_site_refinement_flags
_atom_site_disorder_group
_atom_site_disorder_assembly
Rh1 Rh 0.94374(3) 0.328435(18) 0.077912(15) 0.04249(8) Uani 1 d . . .
P1 P 0.76594(10) 0.20234(6) 0.05107(5) 0.0407(2) Uani 1 d . . .
O1 O 1.1062(3) 0.44447(17) 0.10438(14) 0.0547(6) Uani 1 d . . .
O2 O 1.0060(3) 0.34009(16) -0.02124(13) 0.0459(6) Uani 1 d . . .
O3 O 0.8616(6) 0.3108(3) 0.22198(19) 0.1109(15) Uani 1 d . . .
C1A C 1.4464(9) 0.5698(7) 0.1201(8) 0.095(3) Uani 0.74(2) d PDU 1 A
H1A1 H 1.506 0.6247 0.1408 0.143 Uiso 0.74(2) calc PR 1 A
H1A2 H 1.4972 0.5547 0.0819 0.143 Uiso 0.74(2) calc PR 1 A
H1A3 H 1.4366 0.5248 0.1542 0.143 Uiso 0.74(2) calc PR 1 A
C1B C 1.4544(17) 0.600(2) 0.083(2) 0.102(6) Uani 0.26(2) d PDU 2 A
H1B1 H 1.5058 0.6551 0.1056 0.152 Uiso 0.26(2) calc PR 2 A
H1B2 H 1.4649 0.6046 0.0338 0.152 Uiso 0.26(2) calc PR 2 A
H1B3 H 1.5 0.555 0.101 0.152 Uiso 0.26(2) calc PR 2 A
C2 C 1.2929(5) 0.5779(3) 0.0951(3) 0.0759(13) Uani 1 d DU . .
H2A H 1.3038 0.6235 0.0608 0.091 Uiso 0.74(2) calc PR 1 A
H2B H 1.2442 0.5958 0.1337 0.091 Uiso 0.74(2) calc PR 1 A
H2C H 1.2482 0.6257 0.0812 0.091 Uiso 0.26(2) d PR 2 A
H2D H 1.2936 0.5743 0.1453 0.091 Uiso 0.26(2) d PR 2 A
C3 C 1.1897(4) 0.4936(2) 0.0631(2) 0.0537(9) Uani 1 d DU . A
C4 C 1.1953(5) 0.4760(3) -0.0071(2) 0.0551(10) Uani 1 d . . .
H4 H 1.2649 0.5175 -0.0308 0.066 Uiso 1 calc R . A
C5 C 1.1086(4) 0.4035(2) -0.0454(2) 0.0471(8) Uani 1 d . . A
C6 C 1.1356(5) 0.3929(3) -0.1193(2) 0.0557(10) Uani 1 d . . .
C7 C 1.1914(6) 0.4647(4) -0.1607(3) 0.0766(14) Uani 1 d . . A
H7 H 1.2092 0.5213 -0.1424 0.092 Uiso 1 calc R . .
C8 C 1.2207(7) 0.4525(5) -0.2292(3) 0.0968(19) Uani 1 d . . .
H8 H 1.258 0.5008 -0.2564 0.116 Uiso 1 calc R . A
C9 C 1.1948(8) 0.3701(6) -0.2564(3) 0.111(2) Uani 1 d . . A
H9 H 1.2149 0.3623 -0.3022 0.133 Uiso 1 calc R . .
C10 C 1.1401(8) 0.2993(5) -0.2176(3) 0.112(2) Uani 1 d . . .
H10 H 1.1211 0.2432 -0.2371 0.135 Uiso 1 calc R . A
C11 C 1.1117(6) 0.3099(4) -0.1477(3) 0.0804(14) Uani 1 d . . A
H11 H 1.0769 0.261 -0.1209 0.096 Uiso 1 calc R . .
C12 C 0.8903(6) 0.3168(3) 0.1658(2) 0.0636(11) Uani 1 d . . .
C13 C 0.5668(4) 0.2117(2) 0.0395(2) 0.0497(9) Uani 1 d . . .
C14 C 0.5284(5) 0.2790(3) 0.0736(2) 0.0610(11) Uani 1 d . . .
H14 H 0.6026 0.3192 0.1017 0.073 Uiso 1 calc R . .
C15 C 0.3754(6) 0.2859(4) 0.0653(3) 0.0832(16) Uani 1 d . . .
H15 H 0.3481 0.331 0.088 0.1 Uiso 1 calc R . .
C16 C 0.2667(6) 0.2271(4) 0.0241(3) 0.0872(17) Uani 1 d . . .
H16 H 0.1657 0.2322 0.0192 0.105 Uiso 1 calc R . .
C17 C 0.3044(6) 0.1610(4) -0.0100(3) 0.0909(17) Uani 1 d . . .
H17 H 0.2298 0.1214 -0.0384 0.109 Uiso 1 calc R . .
C18 C 0.4540(5) 0.1529(3) -0.0022(3) 0.0698(13) Uani 1 d . . .
H18 H 0.4795 0.1074 -0.0252 0.084 Uiso 1 calc R . .
C19 C 0.7615(4) 0.1169(2) 0.11496(19) 0.0443(8) Uani 1 d . . .
C20 C 0.6310(5) 0.0490(3) 0.1232(2) 0.0570(10) Uani 1 d . . .
H20 H 0.5393 0.0475 0.0968 0.068 Uiso 1 calc R . .
C21 C 0.6362(6) -0.0163(3) 0.1703(3) 0.0708(12) Uani 1 d . . .
H21 H 0.548 -0.0614 0.1752 0.085 Uiso 1 calc R . .
C22 C 0.7702(6) -0.0150(3) 0.2098(2) 0.0705(12) Uani 1 d . . .
H22 H 0.7733 -0.0591 0.2414 0.085 Uiso 1 calc R . .
C23 C 0.8992(5) 0.0515(3) 0.2025(2) 0.0647(11) Uani 1 d . . .
H23 H 0.9901 0.0527 0.2295 0.078 Uiso 1 calc R . .
C24 C 0.8959(5) 0.1166(3) 0.1555(2) 0.0541(9) Uani 1 d . . .
H24 H 0.985 0.1611 0.1507 0.065 Uiso 1 calc R . .
C25 C 0.7887(4) 0.1491(2) -0.03025(19) 0.0434(8) Uani 1 d . . .
C26 C 0.8425(5) 0.0750(3) -0.0305(2) 0.0646(11) Uani 1 d . . .
H26 H 0.8647 0.0494 0.0111 0.078 Uiso 1 calc R . .
C27 C 0.8636(7) 0.0387(4) -0.0934(3) 0.0909(17) Uani 1 d . . .
H27 H 0.9007 -0.0112 -0.0931 0.109 Uiso 1 calc R . .
C28 C 0.8314(6) 0.0739(3) -0.1554(3) 0.0744(13) Uani 1 d . . .
H28 H 0.8453 0.0484 -0.1971 0.089 Uiso 1 calc R . .
C29 C 0.7781(6) 0.1474(3) -0.1549(2) 0.0706(12) Uani 1 d . . .
H29 H 0.756 0.1726 -0.1967 0.085 Uiso 1 calc R . .
C30 C 0.7565(5) 0.1848(3) -0.0933(2) 0.0633(11) Uani 1 d . . .
H30 H 0.7198 0.2348 -0.094 0.076 Uiso 1 calc R . .
Rh2 Rh 0.39601(3) 0.825184(18) 0.386380(16) 0.04656(9) Uani 1 d . . .
P2 P 0.44279(10) 0.70208(6) 0.42957(5) 0.0399(2) Uani 1 d . . .
O4 O 0.3569(3) 0.93938(17) 0.34557(14) 0.0581(7) Uani 1 d . . .
O6 O 0.5100(5) 0.7805(3) 0.25548(19) 0.0943(12) Uani 1 d . . .
O5 O 0.3236(3) 0.85872(18) 0.47714(15) 0.0578(7) Uani 1 d . . .
C31A C 0.1657(15) 0.9928(9) 0.5855(5) 0.119(4) Uani 0.664(14) d PDU 1 B
H31A H 0.1588 0.9932 0.6348 0.179 Uiso 0.664(14) calc PR 1 B
H31B H 0.0645 0.9702 0.5624 0.179 Uiso 0.664(14) calc PR 1 B
H31C H 0.2087 1.0515 0.5707 0.179 Uiso 0.664(14) calc PR 1 B
C31B C 0.116(2) 0.917(2) 0.5896(10) 0.133(6) Uani 0.336(14) d PDU 2 B
H31D H 0.1213 0.9254 0.6391 0.199 Uiso 0.336(14) calc PR 2 B
H31E H 0.0655 0.8572 0.5773 0.199 Uiso 0.336(14) calc PR 2 B
H31F H 0.0594 0.9549 0.5673 0.199 Uiso 0.336(14) calc PR 2 B
C32 C 0.2638(8) 0.9377(4) 0.5681(3) 0.0975(16) Uani 1 d DU . .
H32A H 0.2177 0.8788 0.5833 0.117 Uiso 0.664(14) calc PR 1 B
H32B H 0.3622 0.9587 0.5951 0.117 Uiso 0.664(14) calc PR 1 B
H32C H 0.3157 0.8999 0.5946 0.117 Uiso 0.336(14) d PR 2 B
H32D H 0.3121 0.9975 0.584 0.117 Uiso 0.336(14) d PR 2 B
C33 C 0.2951(5) 0.9314(3) 0.4935(2) 0.0654(11) Uani 1 d DU . B
C34 C 0.2959(5) 0.9993(3) 0.4484(2) 0.0633(11) Uani 1 d . . .
H34 H 0.2767 1.0495 0.4669 0.076 Uiso 1 calc R . B
C35 C 0.3219(4) 1.0010(2) 0.3791(2) 0.0500(9) Uani 1 d . . B
C36 C 0.3142(5) 1.0790(2) 0.3358(2) 0.0535(9) Uani 1 d . . .
C37 C 0.3878(6) 1.0910(3) 0.2754(2) 0.0683(12) Uani 1 d . . B
H37 H 0.4434 1.052 0.2628 0.082 Uiso 1 calc R . .
C38 C 0.3797(7) 1.1604(3) 0.2333(3) 0.0853(16) Uani 1 d . . .
H38 H 0.429 1.1677 0.1924 0.102 Uiso 1 calc R . B
C39 C 0.2986(8) 1.2192(3) 0.2519(3) 0.0883(17) Uani 1 d . . B
H39 H 0.2922 1.2656 0.2232 0.106 Uiso 1 calc R . .
C40 C 0.2289(7) 1.2089(3) 0.3117(3) 0.0840(16) Uani 1 d . . .
H40 H 0.1753 1.2489 0.3244 0.101 Uiso 1 calc R . B
C41 C 0.2363(6) 1.1393(3) 0.3545(3) 0.0662(11) Uani 1 d . . B
H41 H 0.1888 1.1332 0.396 0.079 Uiso 1 calc R . .
C42 C 0.4639(5) 0.7978(3) 0.3069(3) 0.0635(12) Uani 1 d . . .
C43 C 0.6462(4) 0.7097(2) 0.4551(2) 0.0451(8) Uani 1 d . . .
C44 C 0.6915(5) 0.6605(3) 0.5077(2) 0.0599(11) Uani 1 d . . .
H44 H 0.6172 0.6233 0.5323 0.072 Uiso 1 calc R . .
C45 C 0.8465(5) 0.6657(3) 0.5244(3) 0.0723(13) Uani 1 d . . .
H45 H 0.8749 0.6321 0.5601 0.087 Uiso 1 calc R . .
C46 C 0.9564(5) 0.7190(3) 0.4894(3) 0.0756(14) Uani 1 d . . .
H46 H 1.06 0.7221 0.5009 0.091 Uiso 1 calc R . .
C47 C 0.9144(5) 0.7683(4) 0.4368(3) 0.0847(16) Uani 1 d . . .
H47 H 0.9899 0.8048 0.4123 0.102 Uiso 1 calc R . .
C48 C 0.7585(5) 0.7642(3) 0.4196(3) 0.0676(12) Uani 1 d . . .
H48 H 0.7308 0.7983 0.3841 0.081 Uiso 1 calc R . .
C49 C 0.3799(4) 0.6063(2) 0.37090(18) 0.0412(7) Uani 1 d . . .
C50 C 0.2439(5) 0.5973(3) 0.3282(2) 0.0564(10) Uani 1 d . . .
H50 H 0.1912 0.6408 0.3285 0.068 Uiso 1 calc R . .
C51 C 0.1874(5) 0.5241(3) 0.2855(3) 0.0699(12) Uani 1 d . . .
H51 H 0.0961 0.518 0.2575 0.084 Uiso 1 calc R . .
C52 C 0.2659(6) 0.4600(3) 0.2841(3) 0.0719(13) Uani 1 d . . .
H52 H 0.228 0.4111 0.2547 0.086 Uiso 1 calc R . .
C53 C 0.3993(6) 0.4678(3) 0.3256(2) 0.0656(11) Uani 1 d . . .
H53 H 0.4516 0.4241 0.3247 0.079 Uiso 1 calc R . .
C54 C 0.4565(4) 0.5410(2) 0.3692(2) 0.0499(9) Uani 1 d . . .
H54 H 0.5473 0.5462 0.3974 0.06 Uiso 1 calc R . .
C55 C 0.3490(4) 0.6624(2) 0.50814(18) 0.0418(8) Uani 1 d . . .
C56 C 0.3799(5) 0.7169(3) 0.5675(2) 0.0550(9) Uani 1 d . . .
H56 H 0.4514 0.7713 0.5672 0.066 Uiso 1 calc R . .
C57 C 0.3048(6) 0.6906(3) 0.6268(2) 0.0661(12) Uani 1 d . . .
H57 H 0.3259 0.7271 0.6662 0.079 Uiso 1 calc R . .
C58 C 0.1994(5) 0.6105(3) 0.6275(2) 0.0643(11) Uani 1 d . . .
H58 H 0.1478 0.5933 0.667 0.077 Uiso 1 calc R . .
C59 C 0.1697(5) 0.5556(3) 0.5700(2) 0.0606(10) Uani 1 d . . .
H59 H 0.0997 0.5009 0.571 0.073 Uiso 1 calc R . .
C60 C 0.2435(4) 0.5818(2) 0.5108(2) 0.0492(9) Uani 1 d . . .
H60 H 0.222 0.5445 0.4719 0.059 Uiso 1 calc R . .

loop_
_atom_site_aniso_label
_atom_site_aniso_U_11
_atom_site_aniso_U_22
_atom_site_aniso_U_33
_atom_site_aniso_U_23
_atom_site_aniso_U_13
_atom_site_aniso_U_12
Rh1 0.04348(16) 0.03773(15) 0.04551(16) -0.00095(11) 0.00975(12) 0.00736(11)
P1 0.0376(4) 0.0365(4) 0.0488(5) 0.0005(4) 0.0079(4) 0.0099(4)
O1 0.0551(16) 0.0479(15) 0.0537(16) -0.0026(12) 0.0043(13) -0.0001(12)
O2 0.0431(13) 0.0476(14) 0.0461(14) 0.0002(11) 0.0092(11) 0.0085(11)
O3 0.168(4) 0.093(3) 0.060(2) -0.013(2) 0.049(2) 0.003(3)
C1A 0.068(4) 0.095(6) 0.112(8) -0.004(5) -0.016(4) 0.008(4)
C1B 0.074(8) 0.102(11) 0.112(11) 0.005(10) -0.005(9) -0.003(9)
C2 0.062(3) 0.059(3) 0.096(3) -0.002(2) 0.001(2) -0.002(2)
C3 0.044(2) 0.046(2) 0.069(3) 0.0021(18) 0.0029(18) 0.0083(16)
C4 0.048(2) 0.049(2) 0.067(3) 0.0058(19) 0.0153(19) 0.0068(17)
C5 0.0440(19) 0.050(2) 0.053(2) 0.0127(17) 0.0106(16) 0.0191(17)
C6 0.048(2) 0.067(3) 0.056(2) 0.009(2) 0.0112(18) 0.0204(19)
C7 0.085(3) 0.086(3) 0.072(3) 0.030(3) 0.023(3) 0.040(3)
C8 0.099(4) 0.137(6) 0.072(4) 0.042(4) 0.031(3) 0.053(4)
C9 0.120(5) 0.160(7) 0.062(4) 0.007(4) 0.037(3) 0.041(5)
C10 0.137(6) 0.120(5) 0.074(4) -0.024(4) 0.042(4) 0.015(4)
C11 0.092(4) 0.084(4) 0.061(3) -0.002(3) 0.023(3) 0.011(3)
C12 0.083(3) 0.046(2) 0.056(3) -0.0074(19) 0.018(2) 0.003(2)
C13 0.0432(19) 0.0424(19) 0.068(3) 0.0087(17) 0.0105(17) 0.0170(16)
C14 0.064(3) 0.051(2) 0.074(3) 0.007(2) 0.018(2) 0.022(2)
C15 0.084(4) 0.084(4) 0.106(4) 0.022(3) 0.031(3) 0.059(3)
C16 0.054(3) 0.092(4) 0.128(5) 0.031(4) 0.014(3) 0.037(3)
C17 0.048(3) 0.091(4) 0.134(5) 0.007(4) -0.009(3) 0.024(3)
C18 0.046(2) 0.062(3) 0.101(4) -0.006(2) -0.003(2) 0.017(2)
C19 0.047(2) 0.0395(18) 0.047(2) -0.0007(15) 0.0084(16) 0.0113(15)
C20 0.052(2) 0.051(2) 0.064(3) 0.0046(19) 0.0050(19) 0.0069(18)
C21 0.071(3) 0.058(3) 0.076(3) 0.019(2) 0.009(2) 0.002(2)
C22 0.096(4) 0.057(3) 0.060(3) 0.016(2) 0.007(3) 0.022(3)
C23 0.070(3) 0.067(3) 0.061(3) 0.006(2) -0.003(2) 0.027(2)
C24 0.051(2) 0.052(2) 0.057(2) 0.0013(18) 0.0035(18) 0.0111(18)
C25 0.0391(18) 0.0394(18) 0.050(2) -0.0049(15) 0.0022(15) 0.0080(14)
C26 0.086(3) 0.065(3) 0.055(3) -0.001(2) 0.011(2) 0.040(2)
C27 0.128(5) 0.086(4) 0.079(4) -0.014(3) 0.016(3) 0.062(4)
C28 0.078(3) 0.084(3) 0.060(3) -0.022(3) 0.005(2) 0.021(3)
C29 0.074(3) 0.089(3) 0.045(2) -0.003(2) -0.006(2) 0.018(3)
C30 0.069(3) 0.063(3) 0.061(3) 0.002(2) 0.001(2) 0.024(2)
Rh2 0.04568(16) 0.03943(16) 0.05632(19) 0.00840(13) 0.00438(13) 0.01410(12)
P2 0.0324(4) 0.0381(4) 0.0490(5) 0.0060(4) 0.0021(4) 0.0095(3)
O4 0.0801(19) 0.0438(15) 0.0549(16) 0.0051(12) 0.0056(14) 0.0243(14)
O6 0.138(3) 0.096(3) 0.070(2) 0.028(2) 0.041(2) 0.058(3)
O5 0.0637(17) 0.0534(16) 0.0616(17) 0.0088(13) 0.0118(14) 0.0229(14)
C31A 0.150(8) 0.132(8) 0.094(6) 0.005(6) 0.044(6) 0.059(7)
C31B 0.146(10) 0.143(11) 0.106(9) -0.007(10) 0.044(9) 0.022(10)
C32 0.130(4) 0.104(4) 0.071(3) -0.001(3) 0.027(3) 0.047(3)
C33 0.074(3) 0.071(3) 0.056(2) 0.007(2) 0.012(2) 0.026(2)
C34 0.079(3) 0.054(2) 0.062(3) -0.001(2) 0.006(2) 0.028(2)
C35 0.052(2) 0.043(2) 0.057(2) 0.0028(17) 0.0003(17) 0.0159(17)
C36 0.060(2) 0.0395(19) 0.058(2) -0.0031(17) -0.0077(19) 0.0119(17)
C37 0.097(4) 0.051(2) 0.060(3) 0.005(2) 0.009(2) 0.024(2)
C38 0.132(5) 0.057(3) 0.071(3) 0.011(2) 0.014(3) 0.031(3)
C39 0.134(5) 0.047(3) 0.084(4) 0.009(2) -0.006(4) 0.029(3)
C40 0.113(4) 0.057(3) 0.091(4) -0.003(3) -0.008(3) 0.043(3)
C41 0.081(3) 0.053(2) 0.069(3) 0.003(2) 0.001(2) 0.025(2)
C42 0.071(3) 0.048(2) 0.077(3) 0.029(2) 0.010(2) 0.022(2)
C43 0.0333(17) 0.0427(19) 0.058(2) -0.0025(16) -0.0008(15) 0.0089(14)
C44 0.043(2) 0.059(2) 0.078(3) 0.010(2) -0.0018(19) 0.0141(18)
C45 0.051(2) 0.073(3) 0.093(4) 0.001(3) -0.016(2) 0.023(2)
C46 0.036(2) 0.078(3) 0.113(4) -0.016(3) -0.008(2) 0.018(2)
C47 0.038(2) 0.105(4) 0.103(4) 0.011(3) 0.010(2) 0.003(2)
C48 0.044(2) 0.080(3) 0.074(3) 0.018(2) 0.005(2) 0.007(2)
C49 0.0399(18) 0.0405(18) 0.0422(19) 0.0065(14) 0.0044(14) 0.0081(14)
C50 0.050(2) 0.055(2) 0.063(3) 0.0018(19) -0.0052(19) 0.0149(18)
C51 0.060(3) 0.067(3) 0.072(3) -0.004(2) -0.015(2) 0.003(2)
C52 0.083(3) 0.056(3) 0.070(3) -0.012(2) -0.007(3) 0.009(2)
C53 0.079(3) 0.049(2) 0.071(3) -0.001(2) 0.008(2) 0.020(2)
C54 0.049(2) 0.048(2) 0.053(2) 0.0044(17) 0.0020(17) 0.0148(17)
C55 0.0372(17) 0.0448(19) 0.045(2) 0.0047(15) 0.0013(14) 0.0149(15)
C56 0.054(2) 0.054(2) 0.055(2) 0.0035(18) -0.0042(18) 0.0124(18)
C57 0.082(3) 0.078(3) 0.041(2) 0.000(2) 0.001(2) 0.028(3)
C58 0.068(3) 0.078(3) 0.050(2) 0.018(2) 0.013(2) 0.023(2)
C59 0.060(2) 0.058(2) 0.062(3) 0.014(2) 0.013(2) 0.010(2)
C60 0.046(2) 0.048(2) 0.054(2) 0.0031(17) 0.0081(17) 0.0099(16)

loop_
_atom_type_symbol
_atom_type_description
_atom_type_scat_dispersion_real
_atom_type_scat_dispersion_imag
_atom_type_scat_source
C C 0.0033 0.0016 'International Tables Vol C Tables 4.2.6.8 and 6.1.1.4'
H H 0 0 'International Tables Vol C Tables 4.2.6.8 and 6.1.1.4'
O O 0.0106 0.006 'International Tables Vol C Tables 4.2.6.8 and 6.1.1.4'
P P 0.1023 0.0942 'International Tables Vol C Tables 4.2.6.8 and 6.1.1.4'
Rh Rh -1.1178 0.9187 'International Tables Vol C Tables 4.2.6.8 and 6.1.1.4'

loop_
_geom_angle_atom_site_label_1
_geom_angle_atom_site_label_2
_geom_angle_atom_site_label_3
_geom_angle
C12 Rh1 O2 179.08(17)
C12 Rh1 O1 90.84(15)
O2 Rh1 O1 89.39(10)
C12 Rh1 P1 88.15(14)
O2 Rh1 P1 91.62(7)
O1 Rh1 P1 178.99(8)
C19 P1 C25 103.44(16)
C19 P1 C13 104.77(17)
C25 P1 C13 103.01(17)
C19 P1 Rh1 114.39(12)
C25 P1 Rh1 114.86(12)
C13 P1 Rh1 114.93(12)
C3 O1 Rh1 125.8(3)
C5 O2 Rh1 126.8(2)
C2 C1A H1A1 109.5
C2 C1A H1A2 109.5
H1A1 C1A H1A2 109.5
C2 C1A H1A3 109.5
H1A1 C1A H1A3 109.5
H1A2 C1A H1A3 109.5
H1A1 C1A H2D 96.5
H1A2 C1A H2D 145.4
H1A3 C1A H2D 81.5
C2 C1B H1B1 109.5
C2 C1B H1B2 109.5
H1B1 C1B H1B2 109.5
C2 C1B H1B3 109.5
H1B1 C1B H1B3 109.5
H1B2 C1B H1B3 109.5
C1B C2 C3 118.2(10)
C1A C2 C3 113.0(5)
C1B C2 H2A 75.6
C1A C2 H2A 109
C3 C2 H2A 109
C1B C2 H2B 128.7
C1A C2 H2B 109
C3 C2 H2B 109
H2A C2 H2B 107.8
C1B C2 H2C 110.1
C1A C2 H2C 135.8
C3 C2 H2C 108.3
H2B C2 H2C 70.2
C1B C2 H2D 103.7
C1A C2 H2D 73.7
C3 C2 H2D 108.6
H2A C2 H2D 137.1
H2C C2 H2D 107.4
O1 C3 C4 126.0(4)
O1 C3 C2 115.2(4)
C4 C3 C2 118.8(4)
C5 C4 C3 127.0(4)
C5 C4 H4 116.5
C3 C4 H4 116.5
O2 C5 C4 124.9(4)
O2 C5 C6 115.2(4)
C4 C5 C6 119.8(4)
C11 C6 C7 118.3(4)
C11 C6 C5 119.5(4)
C7 C6 C5 122.1(4)
C8 C7 C6 120.7(6)
C8 C7 H7 119.7
C6 C7 H7 119.7
C9 C8 C7 120.1(6)
C9 C8 H8 120
C7 C8 H8 120
C10 C9 C8 120.6(6)
C10 C9 H9 119.7
C8 C9 H9 119.7
C9 C10 C11 120.5(6)
C9 C10 H10 119.8
C11 C10 H10 119.8
C6 C11 C10 119.9(5)
C6 C11 H11 120.1
C10 C11 H11 120.1
O3 C12 Rh1 177.7(5)
C14 C13 C18 119.3(4)
C14 C13 P1 118.9(3)
C18 C13 P1 121.8(3)
C13 C14 C15 119.0(5)
C13 C14 H14 120.5
C15 C14 H14 120.5
C16 C15 C14 120.5(5)
C16 C15 H15 119.8
C14 C15 H15 119.8
C17 C16 C15 120.7(4)
C17 C16 H16 119.6
C15 C16 H16 119.6
C16 C17 C18 119.6(5)
C16 C17 H17 120.2
C18 C17 H17 120.2
C17 C18 C13 120.9(5)
C17 C18 H18 119.5
C13 C18 H18 119.5
C24 C19 C20 117.8(4)
C24 C19 P1 119.0(3)
C20 C19 P1 123.1(3)
C21 C20 C19 120.7(4)
C21 C20 H20 119.7
C19 C20 H20 119.7
C22 C21 C20 120.5(4)
C22 C21 H21 119.8
C20 C21 H21 119.8
C23 C22 C21 119.5(4)
C23 C22 H22 120.2
C21 C22 H22 120.2
C22 C23 C24 120.6(4)
C22 C23 H23 119.7
C24 C23 H23 119.7
C23 C24 C19 121.0(4)
C23 C24 H24 119.5
C19 C24 H24 119.5
C26 C25 C30 118.4(4)
C26 C25 P1 121.4(3)
C30 C25 P1 120.1(3)
C25 C26 C27 119.5(4)
C25 C26 H26 120.2
C27 C26 H26 120.2
C28 C27 C26 122.0(5)
C28 C27 H27 119
C26 C27 H27 119
C27 C28 C29 118.3(4)
C27 C28 H28 120.9
C29 C28 H28 120.9
C28 C29 C30 120.9(4)
C28 C29 H29 119.6
C30 C29 H29 119.6
C29 C30 C25 120.9(4)
C29 C30 H30 119.5
C25 C30 H30 119.5
C42 Rh2 O5 178.59(17)
C42 Rh2 O4 91.68(14)
O5 Rh2 O4 87.84(11)
C42 Rh2 P2 87.47(12)
O5 Rh2 P2 92.99(8)
O4 Rh2 P2 178.85(9)
C55 P2 C49 102.50(16)
C55 P2 C43 102.72(16)
C49 P2 C43 104.87(16)
C55 P2 Rh2 115.77(11)
C49 P2 Rh2 114.64(11)
C43 P2 Rh2 114.75(12)
C35 O4 Rh2 126.6(2)
C33 O5 Rh2 128.0(3)
C32 C31A H31A 109.5
C32 C31A H31B 109.5
H31A C31A H31B 109.5
C32 C31A H31C 109.5
H31A C31A H31C 109.5
H31B C31A H31C 109.5
H31A C31A H32D 99.6
H31B C31A H32D 145.5
H31C C31A H32D 76.4
C32 C31B H31D 109.5
C32 C31B H31E 109.5
H31D C31B H31E 109.5
C32 C31B H31F 109.5
H31D C31B H31F 109.5
H31E C31B H31F 109.5
C31B C32 C31A 48.6(11)
C31B C32 C33 122.5(10)
C31A C32 C33 117.8(6)
C31B C32 H32A 60.3
C31A C32 H32A 107.9
C33 C32 H32A 107.9
C31B C32 H32B 129.6
C31A C32 H32B 107.9
C33 C32 H32B 107.9
H32A C32 H32B 107.2
C31B C32 H32C 104.9
C31A C32 H32C 134.2
C33 C32 H32C 108
H32A C32 H32C 53.2
H32B C32 H32C 56.2
C31B C32 H32D 106.4
C31A C32 H32D 61.6
C33 C32 H32D 107.1
H32A C32 H32D 144
H32B C32 H32D 53.1
H32C C32 H32D 107.2
O5 C33 C34 124.6(4)
O5 C33 C32 113.5(4)
C34 C33 C32 121.9(4)
C35 C34 C33 127.2(4)
C35 C34 H34 116.4
C33 C34 H34 116.4
O4 C35 C34 125.0(4)
O4 C35 C36 113.8(3)
C34 C35 C36 121.2(4)
C37 C36 C41 118.8(4)
C37 C36 C35 118.8(4)
C41 C36 C35 122.4(4)
C36 C37 C38 120.5(5)
C36 C37 H37 119.8
C38 C37 H37 119.8
C37 C38 C39 120.2(5)
C37 C38 H38 119.9
C39 C38 H38 119.9
C40 C39 C38 119.7(5)
C40 C39 H39 120.1
C38 C39 H39 120.1
C39 C40 C41 120.6(5)
C39 C40 H40 119.7
C41 C40 H40 119.7
C36 C41 C40 120.2(5)
C36 C41 H41 119.9
C40 C41 H41 119.9
O6 C42 Rh2 179.1(5)
C48 C43 C44 118.3(3)
C48 C43 P2 119.4(3)
C44 C43 P2 122.2(3)
C43 C44 C45 120.8(4)
C43 C44 H44 119.6
C45 C44 H44 119.6
C46 C45 C44 120.7(5)
C46 C45 H45 119.6
C44 C45 H45 119.6
C45 C46 C47 119.6(4)
C45 C46 H46 120.2
C47 C46 H46 120.2
C46 C47 C48 120.4(5)
C46 C47 H47 119.8
C48 C47 H47 119.8
C43 C48 C47 120.1(4)
C43 C48 H48 119.9
C47 C48 H48 119.9
C54 C49 C50 118.8(3)
C54 C49 P2 123.2(3)
C50 C49 P2 118.0(3)
C51 C50 C49 120.3(4)
C51 C50 H50 119.9
C49 C50 H50 119.9
C52 C51 C50 120.2(4)
C52 C51 H51 119.9
C50 C51 H51 119.9
C53 C52 C51 120.4(4)
C53 C52 H52 119.8
C51 C52 H52 119.8
C52 C53 C54 119.9(4)
C52 C53 H53 120.1
C54 C53 H53 120.1
C49 C54 C53 120.6(4)
C49 C54 H54 119.7
C53 C54 H54 119.7
C60 C55 C56 118.2(4)
C60 C55 P2 122.7(3)
C56 C55 P2 119.1(3)
C57 C56 C55 120.5(4)
C57 C56 H56 119.8
C55 C56 H56 119.8
C58 C57 C56 119.9(4)
C58 C57 H57 120.1
C56 C57 H57 120.1
C57 C58 C59 120.3(4)
C57 C58 H58 119.8
C59 C58 H58 119.8
C58 C59 C60 120.0(4)
C58 C59 H59 120
C60 C59 H59 120
C59 C60 C55 121.1(4)
C59 C60 H60 119.4
C55 C60 H60 119.4

loop_
_geom_bond_atom_site_label_1
_geom_bond_atom_site_label_2
_geom_bond_distance
Rh1 C12 1.797(4)
Rh1 O2 2.032(2)
Rh1 O1 2.060(3)
Rh1 P1 2.2376(9)
P1 C19 1.823(4)
P1 C25 1.830(4)
P1 C13 1.831(4)
O1 C3 1.263(5)
O2 C5 1.289(4)
O3 C12 1.133(5)
C1A C2 1.463(8)
C1A H1A1 0.96
C1A H1A2 0.96
C1A H1A3 0.96
C1B C2 1.443(13)
C1B H1B1 0.96
C1B H1B2 0.96
C1B H1B3 0.96
C2 C3 1.511(5)
C2 H2A 0.97
C2 H2B 0.97
C2 H2C 0.9703
C2 H2D 0.9695
C3 C4 1.390(6)
C4 C5 1.382(6)
C4 H4 0.93
C5 C6 1.482(5)
C6 C11 1.376(7)
C6 C7 1.395(6)
C7 C8 1.391(7)
C7 H7 0.93
C8 C9 1.357(9)
C8 H8 0.93
C9 C10 1.352(9)
C9 H9 0.93
C10 C11 1.411(7)
C10 H10 0.93
C11 H11 0.93
C13 C14 1.380(5)
C13 C18 1.386(6)
C14 C15 1.405(6)
C14 H14 0.93
C15 C16 1.363(8)
C15 H15 0.93
C16 C17 1.361(8)
C16 H16 0.93
C17 C18 1.382(6)
C17 H17 0.93
C18 H18 0.93
C19 C24 1.388(5)
C19 C20 1.390(5)
C20 C21 1.381(6)
C20 H20 0.93
C21 C22 1.371(7)
C21 H21 0.93
C22 C23 1.365(7)
C22 H22 0.93
C23 C24 1.376(6)
C23 H23 0.93
C24 H24 0.93
C25 C26 1.376(5)
C25 C30 1.382(6)
C26 C27 1.389(6)
C26 H26 0.93
C27 C28 1.363(7)
C27 H27 0.93
C28 C29 1.365(7)
C28 H28 0.93
C29 C30 1.376(6)
C29 H29 0.93
C30 H30 0.93
Rh2 C42 1.788(5)
Rh2 O5 2.032(3)
Rh2 O4 2.067(3)
Rh2 P2 2.2387(9)
P2 C55 1.826(4)
P2 C49 1.827(4)
P2 C43 1.830(3)
O4 C35 1.285(4)
O6 C42 1.164(6)
O5 C33 1.282(5)
C31A C32 1.445(9)
C31A H31A 0.96
C31A H31B 0.96
C31A H31C 0.96
C31B C32 1.379(12)
C31B H31D 0.96
C31B H31E 0.96
C31B H31F 0.96
C32 C33 1.498(6)
C32 H32A 0.97
C32 H32B 0.97
C32 H32C 0.9701
C32 H32D 0.9692
C33 C34 1.380(6)
C34 C35 1.376(6)
C34 H34 0.93
C35 C36 1.501(5)
C36 C37 1.376(6)
C36 C41 1.383(6)
C37 C38 1.376(6)
C37 H37 0.93
C38 C39 1.382(7)
C38 H38 0.93
C39 C40 1.348(8)
C39 H39 0.93
C40 C41 1.387(6)
C40 H40 0.93
C41 H41 0.93
C43 C48 1.375(6)
C43 C44 1.378(5)
C44 C45 1.387(6)
C44 H44 0.93
C45 C46 1.348(7)
C45 H45 0.93
C46 C47 1.369(7)
C46 H46 0.93
C47 C48 1.400(6)
C47 H47 0.93
C48 H48 0.93
C49 C54 1.381(5)
C49 C50 1.395(5)
C50 C51 1.378(6)
C50 H50 0.93
C51 C52 1.375(7)
C51 H51 0.93
C52 C53 1.368(6)
C52 H52 0.93
C53 C54 1.389(6)
C53 H53 0.93
C54 H54 0.93
C55 C60 1.380(5)
C55 C56 1.398(5)
C56 C57 1.386(6)
C56 H56 0.93
C57 C58 1.370(7)
C57 H57 0.93
C58 C59 1.373(6)
C58 H58 0.93
C59 C60 1.378(5)
C59 H59 0.93
C60 H60 0.93

loop_
_geom_hbond_atom_site_label_D
_geom_hbond_atom_site_label_H
_geom_hbond_atom_site_label_A
_geom_hbond_site_symmetry_A
_geom_hbond_distance_DH
_geom_hbond_distance_HA
_geom_hbond_distance_DA
_geom_hbond_angle_DHA
C16 H16 O2 1_455 0.93 2.58 3.358(5) 141.5
C56 H56 O5 . 0.93 2.6 2.958(5) 103.6

loop_
_geom_torsion_atom_site_label_1
_geom_torsion_atom_site_label_2
_geom_torsion_atom_site_label_3
_geom_torsion_atom_site_label_4
_geom_torsion
C12 Rh1 P1 C19 -42.4(2)
O2 Rh1 P1 C19 136.70(14)
C12 Rh1 P1 C25 -161.8(2)
O2 Rh1 P1 C25 17.26(15)
C12 Rh1 P1 C13 78.9(2)
O2 Rh1 P1 C13 -102.01(16)
C12 Rh1 O1 C3 -177.2(3)
O2 Rh1 O1 C3 3.7(3)
O1 Rh1 O2 C5 -1.5(3)
P1 Rh1 O2 C5 178.5(3)
Rh1 O1 C3 C4 -4.5(6)
Rh1 O1 C3 C2 176.4(3)
C1B C2 C3 O1 130(2)
C1A C2 C3 O1 91.9(9)
C1B C2 C3 C4 -49(2)
C1A C2 C3 C4 -87.2(9)
O1 C3 C4 C5 2.0(7)
C2 C3 C4 C5 -179.0(4)
Rh1 O2 C5 C4 -0.2(5)
Rh1 O2 C5 C6 177.3(2)
C3 C4 C5 O2 0.7(6)
C3 C4 C5 C6 -176.7(4)
O2 C5 C6 C11 -28.7(5)
C4 C5 C6 C11 148.9(4)
O2 C5 C6 C7 154.1(4)
C4 C5 C6 C7 -28.3(6)
C11 C6 C7 C8 0.5(7)
C5 C6 C7 C8 177.7(4)
C6 C7 C8 C9 0.1(9)
C7 C8 C9 C10 0.2(11)
C8 C9 C10 C11 -1.2(11)
C7 C6 C11 C10 -1.5(8)
C5 C6 C11 C10 -178.7(5)
C9 C10 C11 C6 1.8(10)
C19 P1 C13 C14 100.0(3)
C25 P1 C13 C14 -152.1(3)
Rh1 P1 C13 C14 -26.4(4)
C19 P1 C13 C18 -79.7(4)
C25 P1 C13 C18 28.2(4)
Rh1 P1 C13 C18 153.9(3)
C18 C13 C14 C15 0.2(6)
P1 C13 C14 C15 -179.5(3)
C13 C14 C15 C16 -0.1(7)
C14 C15 C16 C17 -0.3(9)
C15 C16 C17 C18 0.6(9)
C16 C17 C18 C13 -0.5(9)
C14 C13 C18 C17 0.1(7)
P1 C13 C18 C17 179.8(4)
C25 P1 C19 C24 97.7(3)
C13 P1 C19 C24 -154.7(3)
Rh1 P1 C19 C24 -28.0(3)
C25 P1 C19 C20 -79.3(3)
C13 P1 C19 C20 28.3(4)
C24 C19 C20 C21 0.0(6)
P1 C19 C20 C21 177.0(4)
C19 C20 C21 C22 0.1(7)
C20 C21 C22 C23 0.1(8)
C21 C22 C23 C24 -0.5(7)
C22 C23 C24 C19 0.6(7)
C20 C19 C24 C23 -0.4(6)
P1 C19 C24 C23 -177.5(3)
C19 P1 C25 C26 -19.3(4)
C13 P1 C25 C26 -128.2(3)
Rh1 P1 C25 C26 106.1(3)
C19 P1 C25 C30 163.0(3)
C13 P1 C25 C30 54.0(4)
Rh1 P1 C25 C30 -71.7(3)
C30 C25 C26 C27 0.3(7)
P1 C25 C26 C27 -177.6(4)
C25 C26 C27 C28 -0.5(9)
C26 C27 C28 C29 0.5(9)
C27 C28 C29 C30 -0.4(8)
C28 C29 C30 C25 0.2(7)
C26 C25 C30 C29 -0.1(6)
P1 C25 C30 C29 177.7(4)
C42 Rh2 P2 C55 -162.8(2)
O5 Rh2 P2 C55 18.50(15)
C42 Rh2 P2 C49 -43.77(19)
O5 Rh2 P2 C49 137.56(15)
C42 Rh2 P2 C43 77.7(2)
O5 Rh2 P2 C43 -100.95(16)
C42 Rh2 O4 C35 -170.9(3)
O5 Rh2 O4 C35 7.8(3)
O4 Rh2 O5 C33 -9.0(4)
P2 Rh2 O5 C33 170.2(4)
Rh2 O5 C33 C34 6.1(7)
Rh2 O5 C33 C32 -172.4(4)
C31B C32 C33 O5 -95.7(17)
C31A C32 C33 O5 -152.3(8)
C31B C32 C33 C34 85.8(18)
C31A C32 C33 C34 29.1(11)
O5 C33 C34 C35 2.1(8)
C32 C33 C34 C35 -179.5(5)
Rh2 O4 C35 C34 -3.7(6)
Rh2 O4 C35 C36 175.1(2)
C33 C34 C35 O4 -3.2(8)
C33 C34 C35 C36 178.0(4)
O4 C35 C36 C37 -19.9(5)
C34 C35 C36 C37 159.0(4)
O4 C35 C36 C41 160.4(4)
C34 C35 C36 C41 -20.7(6)
C41 C36 C37 C38 -2.1(7)
C35 C36 C37 C38 178.2(4)
C36 C37 C38 C39 0.7(8)
C37 C38 C39 C40 0.8(9)
C38 C39 C40 C41 -0.7(9)
C37 C36 C41 C40 2.1(7)
C35 C36 C41 C40 -178.2(4)
C39 C40 C41 C36 -0.7(8)
C55 P2 C43 C48 -157.8(3)
C49 P2 C43 C48 95.3(4)
Rh2 P2 C43 C48 -31.4(4)
C55 P2 C43 C44 24.2(4)
C49 P2 C43 C44 -82.6(4)
Rh2 P2 C43 C44 150.7(3)
C48 C43 C44 C45 0.0(7)
P2 C43 C44 C45 177.9(4)
C43 C44 C45 C46 -0.1(7)
C44 C45 C46 C47 -0.1(8)
C45 C46 C47 C48 0.4(8)
C44 C43 C48 C47 0.4(7)
P2 C43 C48 C47 -177.6(4)
C46 C47 C48 C43 -0.6(8)
C55 P2 C49 C54 -86.8(3)
C43 P2 C49 C54 20.2(4)
Rh2 P2 C49 C54 146.9(3)
C55 P2 C49 C50 90.2(3)
C43 P2 C49 C50 -162.8(3)
Rh2 P2 C49 C50 -36.1(3)
C54 C49 C50 C51 0.4(6)
P2 C49 C50 C51 -176.8(3)
C49 C50 C51 C52 -0.8(7)
C50 C51 C52 C53 0.9(8)
C51 C52 C53 C54 -0.4(8)
C50 C49 C54 C53 0.0(6)
P2 C49 C54 C53 177.1(3)
C52 C53 C54 C49 0.0(7)
C49 P2 C55 C60 -7.2(3)
C43 P2 C55 C60 -115.8(3)
Rh2 P2 C55 C60 118.3(3)
C49 P2 C55 C56 175.4(3)
C43 P2 C55 C56 66.8(3)
Rh2 P2 C55 C56 -59.0(3)
C60 C55 C56 C57 -0.7(5)
P2 C55 C56 C57 176.8(3)
C55 C56 C57 C58 0.0(6)
C56 C57 C58 C59 1.1(7)
C57 C58 C59 C60 -1.4(7)
C58 C59 C60 C55 0.6(6)
C56 C55 C60 C59 0.4(5)
P2 C55 C60 C59 -177.0(3)
